data_4088994
loop_
_publ_author_name
'\"Ozg\"un, Thomas'
'Chen, Guo-Qiang'
'Daniliuc, Constantin G.'
'McQuilken, Alison C.'
'Warren, Timothy H.'
'Knitsch, Robert'
'Eckert, Hellmut'
'Kehr, Gerald'
'Erker, Gerhard'

_publ_section_title
;
 Unsaturated Vicinal Frustrated Lewis Pair Formation by Electrocyclic Ring
 Closure and Their Reaction with Nitric Oxide
;
_journal_issue 21
_journal_name_full Organometallics
_journal_page_first 3667
_journal_paper_doi 10.1021/acs.organomet.6b00627
_journal_volume 35
_journal_year 2016
_chemical_formula_sum 'C46 H38 B F10 P'
_chemical_formula_weight 822.54
_space_group_IT_number 2
_space_group_name_Hall '-P 1'
_space_group_name_H-M_alt 'P -1'
_symmetry_cell_setting triclinic
_symmetry_space_group_name_H-M 'P -1'
_atom_sites_solution_hydrogens geom
_atom_sites_solution_primary direct
_atom_sites_solution_secondary difmap
_audit_creation_method SHELXL-97
_cell_angle_alpha 106.250(1)
_cell_angle_beta 105.633(1)
_cell_angle_gamma 92.883(1)
_cell_formula_units_Z 2
_cell_length_a 12.4191(2)
_cell_length_b 13.0158(2)
_cell_length_c 15.8780(3)
_cell_measurement_reflns_used 5477
_cell_measurement_temperature 223(2)
_cell_measurement_theta_max 28.28
_cell_measurement_theta_min 4.08
_cell_volume 2350.87(7)
_computing_cell_refinement 'Collect (Nonius B.V., 1998)'
_computing_data_collection 'Collect (Nonius B.V., 1998)'
_computing_data_reduction 'Denzo-SMN (Otwinowski & Minor, 1997)'
_computing_molecular_graphics 'XP (BrukerAXS, 2000)'
_computing_publication_material 'SHELXL-97 (Sheldrick, 1997)'
_computing_structure_refinement 'SHELXL-97 (Sheldrick, 1997)'
_computing_structure_solution 'SHELXS-97 (Sheldrick, 1990)'
_diffrn_ambient_temperature 223(2)
_diffrn_measured_fraction_theta_full 0.963
_diffrn_measured_fraction_theta_max 0.963
_diffrn_measurement_device_type 'Nonius KappaCCD APEXII'
_diffrn_measurement_method '\w and \f scans'
_diffrn_radiation_monochromator 'Montel mirror'
_diffrn_radiation_source 'rotating anode Nonius FR591'
_diffrn_radiation_type MoK\a
_diffrn_radiation_wavelength 0.71073
_diffrn_reflns_av_R_equivalents 0.047
_diffrn_reflns_av_sigmaI/netI 0.0475
_diffrn_reflns_limit_h_max 14
_diffrn_reflns_limit_h_min -14
_diffrn_reflns_limit_k_max 15
_diffrn_reflns_limit_k_min -15
_diffrn_reflns_limit_l_max 18
_diffrn_reflns_limit_l_min -17
_diffrn_reflns_number 20532
_diffrn_reflns_theta_full 25.00
_diffrn_reflns_theta_max 25.00
_diffrn_reflns_theta_min 4.16
_exptl_absorpt_coefficient_mu 0.126
_exptl_absorpt_correction_T_max 0.9925
_exptl_absorpt_correction_T_min 0.9813
_exptl_absorpt_correction_type multi-scan
_exptl_absorpt_process_details 'Denzo (Otwinowski, Borek, Majewski & Minor, 2003)'
_exptl_crystal_colour colourless
_exptl_crystal_density_diffrn 1.162
_exptl_crystal_density_method 'not measured'
_exptl_crystal_description plate
_exptl_crystal_F_000 848
_exptl_crystal_size_max 0.15
_exptl_crystal_size_mid 0.10
_exptl_crystal_size_min 0.06
_refine_diff_density_max 0.316
_refine_diff_density_min -0.315
_refine_diff_density_rms 0.062
_refine_ls_extinction_method none
_refine_ls_goodness_of_fit_ref 1.054
_refine_ls_hydrogen_treatment constr
_refine_ls_matrix_type full
_refine_ls_number_parameters 529
_refine_ls_number_reflns 7974
_refine_ls_number_restraints 0
_refine_ls_restrained_S_all 1.054
_refine_ls_R_factor_all 0.0909
_refine_ls_R_factor_gt 0.0708
_refine_ls_shift/su_max 0.000
_refine_ls_shift/su_mean 0.000
_refine_ls_structure_factor_coef Fsqd
_refine_ls_weighting_details 'calc w=1/[\s^2^(Fo^2^)+(0.0799P)^2^+2.7218P] where P=(Fo^2^+2Fc^2^)/3'
_refine_ls_weighting_scheme calc
_refine_ls_wR_factor_gt 0.1783
_refine_ls_wR_factor_ref 0.1919
_reflns_number_gt 6146
_reflns_number_total 7974
_reflns_threshold_expression >2sigma(I)
_cod_data_source_file om6b00627_si_002.cif
_cod_data_source_block erk7952
_cod_original_sg_symbol_H-M P-1
_cod_database_code 4088994

loop_
_symmetry_equiv_pos_as_xyz
'x, y, z'
'-x, -y, -z'

loop_
_atom_site_label
_atom_site_type_symbol
_atom_site_fract_x
_atom_site_fract_y
_atom_site_fract_z
_atom_site_U_iso_or_equiv
_atom_site_adp_type
_atom_site_occupancy
_atom_site_symmetry_multiplicity
_atom_site_calc_flag
_atom_site_refinement_flags
P1 P 0.07622(6) 0.20162(6) 0.32539(5) 0.0320(2) Uani 1 1 d .
C1 C 0.1961(2) 0.1942(2) 0.2809(2) 0.0362(7) Uani 1 1 d .
C2 C 0.1679(2) 0.2624(2) 0.2303(2) 0.0371(7) Uani 1 1 d .
C3 C 0.2286(3) 0.2882(3) 0.1707(2) 0.0415(7) Uani 1 1 d .
H3 H 0.2980 0.2623 0.1715 0.050 Uiso 1 1 calc R
C4 C 0.1907(3) 0.3468(3) 0.1149(2) 0.0487(8) Uani 1 1 d .
H4 H 0.1220 0.3732 0.1169 0.058 Uiso 1 1 calc R
C5 C 0.3005(3) 0.1415(3) 0.2989(2) 0.0409(7) Uani 1 1 d .
C6 C 0.3341(3) 0.0800(3) 0.2305(3) 0.0540(9) Uani 1 1 d .
H6 H 0.2873 0.0667 0.1701 0.065 Uiso 1 1 calc R
C7 C 0.4419(4) 0.0311(4) 0.2439(4) 0.0797(14) Uani 1 1 d .
H7A H 0.4801 0.0432 0.2003 0.096 Uiso 1 1 calc R
H7B H 0.4242 -0.0470 0.2307 0.096 Uiso 1 1 calc R
C8 C 0.5207(4) 0.0785(5) 0.3408(4) 0.0925(17) Uani 1 1 d .
H8A H 0.5771 0.0301 0.3522 0.111 Uiso 1 1 calc R
H8B H 0.5608 0.1481 0.3463 0.111 Uiso 1 1 calc R
C9 C 0.4593(4) 0.0950(5) 0.4121(4) 0.0867(15) Uani 1 1 d .
H9A H 0.5136 0.1257 0.4732 0.104 Uiso 1 1 calc R
H9B H 0.4227 0.0250 0.4090 0.104 Uiso 1 1 calc R
C10 C 0.3710(3) 0.1699(3) 0.3977(3) 0.0559(9) Uani 1 1 d .
H10A H 0.3216 0.1661 0.4359 0.067 Uiso 1 1 calc R
H10B H 0.4087 0.2443 0.4178 0.067 Uiso 1 1 calc R
C51 C 0.2444(3) 0.3750(3) 0.0507(2) 0.0489(8) Uani 1 1 d .
C52 C 0.1826(4) 0.4173(5) -0.0152(4) 0.0821(15) Uani 1 1 d .
H52 H 0.1076 0.4282 -0.0181 0.098 Uiso 1 1 calc R
C53 C 0.2309(4) 0.4438(5) -0.0774(4) 0.0983(19) Uani 1 1 d .
H53 H 0.1878 0.4719 -0.1221 0.118 Uiso 1 1 calc R
C54 C 0.3378(4) 0.4299(4) -0.0742(3) 0.0804(14) Uani 1 1 d .
H54 H 0.3695 0.4485 -0.1163 0.096 Uiso 1 1 calc R
C55 C 0.4009(4) 0.3886(4) -0.0096(3) 0.0670(11) Uani 1 1 d .
H55 H 0.4759 0.3785 -0.0075 0.080 Uiso 1 1 calc R
C56 C 0.3543(3) 0.3616(3) 0.0526(3) 0.0549(9) Uani 1 1 d .
H56 H 0.3984 0.3337 0.0970 0.066 Uiso 1 1 calc R
C11 C 0.1038(3) 0.1957(2) 0.4434(2) 0.0360(7) Uani 1 1 d .
C12 C 0.0997(3) 0.2851(2) 0.5164(2) 0.0387(7) Uani 1 1 d .
C13 C 0.1264(3) 0.2762(3) 0.6047(2) 0.0509(9) Uani 1 1 d .
H13 H 0.1248 0.3367 0.6533 0.061 Uiso 1 1 calc R
C14 C 0.1550(3) 0.1831(3) 0.6242(2) 0.0524(9) Uani 1 1 d .
C15 C 0.1555(3) 0.0950(3) 0.5515(2) 0.0525(9) Uani 1 1 d .
H15 H 0.1738 0.0303 0.5635 0.063 Uiso 1 1 calc R
C16 C 0.1302(3) 0.0977(3) 0.4615(2) 0.0431(8) Uani 1 1 d .
C17 C 0.0637(3) 0.3906(3) 0.5060(2) 0.0450(8) Uani 1 1 d .
H17A H -0.0002 0.4051 0.5295 0.067 Uiso 1 1 calc R
H17B H 0.0424 0.3864 0.4416 0.067 Uiso 1 1 calc R
H17C H 0.1258 0.4482 0.5402 0.067 Uiso 1 1 calc R
C18 C 0.1838(5) 0.1765(4) 0.7207(3) 0.0823(14) Uani 1 1 d .
H18A H 0.1583 0.1042 0.7194 0.123 Uiso 1 1 calc R
H18B H 0.1469 0.2283 0.7562 0.123 Uiso 1 1 calc R
H18C H 0.2649 0.1927 0.7488 0.123 Uiso 1 1 calc R
C19 C 0.1329(3) -0.0040(3) 0.3876(3) 0.0540(9) Uani 1 1 d .
H19A H 0.1643 -0.0572 0.4159 0.081 Uiso 1 1 calc R
H19B H 0.1793 0.0127 0.3516 0.081 Uiso 1 1 calc R
H19C H 0.0568 -0.0326 0.3480 0.081 Uiso 1 1 calc R
C21 C -0.0460(2) 0.0994(2) 0.2536(2) 0.0338(6) Uani 1 1 d .
C22 C -0.1495(3) 0.1197(2) 0.2717(2) 0.0373(7) Uani 1 1 d .
C23 C -0.2498(3) 0.0633(3) 0.2085(2) 0.0454(8) Uani 1 1 d .
H23 H -0.3182 0.0790 0.2206 0.054 Uiso 1 1 calc R
C24 C -0.2526(3) -0.0155(3) 0.1280(2) 0.0455(8) Uani 1 1 d .
C25 C -0.1512(3) -0.0403(3) 0.1139(2) 0.0449(8) Uani 1 1 d .
H25 H -0.1516 -0.0967 0.0616 0.054 Uiso 1 1 calc R
C26 C -0.0473(3) 0.0152(2) 0.1744(2) 0.0392(7) Uani 1 1 d .
C27 C -0.1579(3) 0.2021(3) 0.3571(2) 0.0511(9) Uani 1 1 d .
H27A H -0.2361 0.2130 0.3501 0.077 Uiso 1 1 calc R
H27B H -0.1133 0.2699 0.3664 0.077 Uiso 1 1 calc R
H27C H -0.1297 0.1765 0.4096 0.077 Uiso 1 1 calc R
C28 C -0.3644(3) -0.0737(4) 0.0597(3) 0.0727(13) Uani 1 1 d .
H28A H -0.3568 -0.0943 -0.0018 0.109 Uiso 1 1 calc R
H28B H -0.4219 -0.0262 0.0631 0.109 Uiso 1 1 calc R
H28C H -0.3860 -0.1379 0.0742 0.109 Uiso 1 1 calc R
C29 C 0.0559(3) -0.0212(3) 0.1483(2) 0.0475(8) Uani 1 1 d .
H29A H 0.0373 -0.0946 0.1071 0.071 Uiso 1 1 calc R
H29B H 0.1155 -0.0186 0.2031 0.071 Uiso 1 1 calc R
H29C H 0.0812 0.0261 0.1178 0.071 Uiso 1 1 calc R
B1 B 0.0667(3) 0.3230(3) 0.2597(2) 0.0354(7) Uani 1 1 d .
C31 C 0.1190(3) 0.4483(2) 0.3183(2) 0.0387(7) Uani 1 1 d .
F32 F 0.25540(17) 0.40234(16) 0.43369(13) 0.0526(5) Uani 1 1 d .
C32 C 0.2101(3) 0.4787(3) 0.3977(2) 0.0426(7) Uani 1 1 d .
F33 F 0.3444(2) 0.60663(19) 0.52284(16) 0.0792(7) Uani 1 1 d .
C33 C 0.2581(3) 0.5838(3) 0.4455(2) 0.0532(9) Uani 1 1 d .
F34 F 0.2660(2) 0.76880(18) 0.45835(18) 0.0790(7) Uani 1 1 d .
C34 C 0.2184(3) 0.6661(3) 0.4128(3) 0.0570(10) Uani 1 1 d .
F35 F 0.0932(2) 0.72069(17) 0.29981(19) 0.0750(7) Uani 1 1 d .
C35 C 0.1318(3) 0.6416(3) 0.3340(3) 0.0514(9) Uani 1 1 d .
F36 F 0.00299(18) 0.51921(17) 0.20853(16) 0.0604(6) Uani 1 1 d .
C36 C 0.0853(3) 0.5353(3) 0.2884(2) 0.0459(8) Uani 1 1 d .
C41 C -0.0600(2) 0.3035(2) 0.1908(2) 0.0346(7) Uani 1 1 d .
F42 F -0.01945(16) 0.17607(16) 0.06778(13) 0.0508(5) Uani 1 1 d .
C42 C -0.0952(3) 0.2285(3) 0.1044(2) 0.0389(7) Uani 1 1 d .
F43 F -0.23470(18) 0.12418(19) -0.03171(14) 0.0657(6) Uani 1 1 d .
C43 C -0.2064(3) 0.2003(3) 0.0504(2) 0.0461(8) Uani 1 1 d .
F44 F -0.39770(17) 0.2220(2) 0.03150(17) 0.0765(7) Uani 1 1 d .
C44 C -0.2888(3) 0.2501(3) 0.0824(3) 0.0509(9) Uani 1 1 d .
F45 F -0.33936(18) 0.3751(2) 0.19899(17) 0.0713(7) Uani 1 1 d .
C45 C -0.2594(3) 0.3261(3) 0.1663(3) 0.0464(8) Uani 1 1 d .
F46 F -0.12464(16) 0.42651(16) 0.30181(13) 0.0517(5) Uani 1 1 d .
C46 C -0.1480(3) 0.3513(2) 0.2180(2) 0.0390(7) Uani 1 1 d .

loop_
_atom_site_aniso_label
_atom_site_aniso_U_11
_atom_site_aniso_U_22
_atom_site_aniso_U_33
_atom_site_aniso_U_23
_atom_site_aniso_U_13
_atom_site_aniso_U_12
P1 0.0319(4) 0.0295(4) 0.0314(4) 0.0029(3) 0.0107(3) 0.0045(3)
C1 0.0325(15) 0.0327(16) 0.0373(16) 0.0012(13) 0.0107(13) 0.0025(12)
C2 0.0325(15) 0.0364(16) 0.0351(16) 0.0017(13) 0.0087(13) -0.0005(13)
C3 0.0365(16) 0.0442(18) 0.0442(18) 0.0107(15) 0.0158(14) 0.0042(14)
C4 0.0448(19) 0.051(2) 0.055(2) 0.0174(17) 0.0205(16) 0.0084(16)
C5 0.0328(16) 0.0399(17) 0.0480(19) 0.0098(15) 0.0123(14) 0.0046(13)
C6 0.0383(18) 0.060(2) 0.060(2) 0.0066(18) 0.0182(17) 0.0140(17)
C7 0.051(2) 0.083(3) 0.101(4) 0.010(3) 0.031(2) 0.028(2)
C8 0.048(2) 0.121(4) 0.105(4) 0.028(3) 0.019(3) 0.038(3)
C9 0.049(2) 0.113(4) 0.090(3) 0.034(3) 0.001(2) 0.027(3)
C10 0.0397(19) 0.070(3) 0.053(2) 0.0148(19) 0.0087(16) 0.0103(17)
C51 0.0447(19) 0.052(2) 0.053(2) 0.0202(17) 0.0145(16) 0.0005(16)
C52 0.054(2) 0.120(4) 0.097(4) 0.075(3) 0.020(2) 0.009(3)
C53 0.070(3) 0.146(5) 0.097(4) 0.086(4) 0.007(3) -0.002(3)
C54 0.080(3) 0.103(4) 0.071(3) 0.044(3) 0.027(2) -0.008(3)
C55 0.065(2) 0.067(3) 0.085(3) 0.033(2) 0.038(2) 0.007(2)
C56 0.052(2) 0.061(2) 0.065(2) 0.030(2) 0.0277(19) 0.0128(18)
C11 0.0362(16) 0.0334(16) 0.0350(16) 0.0057(13) 0.0098(13) 0.0035(13)
C12 0.0419(17) 0.0356(17) 0.0347(16) 0.0046(13) 0.0122(13) 0.0020(13)
C13 0.063(2) 0.049(2) 0.0353(18) 0.0065(15) 0.0138(16) 0.0028(17)
C14 0.063(2) 0.053(2) 0.0387(18) 0.0157(16) 0.0109(16) -0.0008(17)
C15 0.064(2) 0.044(2) 0.049(2) 0.0182(17) 0.0100(17) 0.0069(17)
C16 0.0435(18) 0.0365(17) 0.0465(19) 0.0109(15) 0.0108(15) 0.0049(14)
C17 0.062(2) 0.0330(17) 0.0395(18) 0.0043(14) 0.0210(16) 0.0095(15)
C18 0.119(4) 0.077(3) 0.049(2) 0.031(2) 0.013(2) 0.005(3)
C19 0.065(2) 0.0353(18) 0.057(2) 0.0095(16) 0.0143(18) 0.0129(17)
C21 0.0353(15) 0.0286(15) 0.0340(15) 0.0058(12) 0.0086(12) 0.0026(12)
C22 0.0347(16) 0.0330(16) 0.0447(18) 0.0088(14) 0.0158(14) 0.0020(13)
C23 0.0346(16) 0.0433(19) 0.059(2) 0.0134(16) 0.0170(15) 0.0056(14)
C24 0.0374(17) 0.0372(18) 0.053(2) 0.0075(15) 0.0060(15) -0.0011(14)
C25 0.0471(19) 0.0367(17) 0.0420(18) 0.0023(14) 0.0094(15) 0.0019(14)
C26 0.0420(17) 0.0324(16) 0.0383(17) 0.0046(13) 0.0108(14) 0.0036(13)
C27 0.0387(18) 0.056(2) 0.054(2) 0.0019(17) 0.0215(16) 0.0058(16)
C28 0.046(2) 0.067(3) 0.074(3) -0.004(2) -0.003(2) -0.0026(19)
C29 0.0450(18) 0.0402(18) 0.0457(19) -0.0076(15) 0.0157(15) 0.0084(15)
B1 0.0356(18) 0.0318(18) 0.0341(18) 0.0035(14) 0.0097(14) 0.0025(14)
C31 0.0371(16) 0.0331(16) 0.0434(18) 0.0040(14) 0.0160(14) 0.0032(13)
F32 0.0525(11) 0.0451(11) 0.0458(11) 0.0070(9) -0.0007(9) 0.0011(9)
C32 0.0432(18) 0.0381(18) 0.0437(18) 0.0073(15) 0.0143(15) 0.0033(14)
F33 0.0778(16) 0.0621(15) 0.0617(15) -0.0023(12) -0.0107(12) -0.0189(12)
C33 0.048(2) 0.049(2) 0.047(2) -0.0019(17) 0.0089(16) -0.0084(16)
F34 0.0924(18) 0.0402(12) 0.0859(17) -0.0045(12) 0.0258(14) -0.0170(12)
C34 0.064(2) 0.0330(19) 0.066(2) -0.0021(17) 0.028(2) -0.0081(17)
F35 0.0813(16) 0.0399(12) 0.109(2) 0.0286(13) 0.0297(15) 0.0105(11)
C35 0.055(2) 0.0340(18) 0.066(2) 0.0137(17) 0.0220(19) 0.0055(16)
F36 0.0563(12) 0.0485(12) 0.0695(14) 0.0233(11) 0.0024(11) 0.0041(10)
C36 0.0448(18) 0.0390(18) 0.054(2) 0.0121(16) 0.0165(16) 0.0058(15)
C41 0.0347(15) 0.0343(16) 0.0304(15) 0.0052(13) 0.0077(12) 0.0026(12)
F42 0.0456(11) 0.0575(12) 0.0392(10) -0.0032(9) 0.0141(8) 0.0095(9)
C42 0.0378(16) 0.0417(18) 0.0361(16) 0.0090(14) 0.0114(14) 0.0089(14)
F43 0.0599(13) 0.0670(14) 0.0414(11) -0.0088(10) -0.0035(10) -0.0008(11)
C43 0.052(2) 0.0405(18) 0.0330(17) 0.0027(14) 0.0013(15) 0.0025(15)
F44 0.0372(11) 0.0856(17) 0.0791(16) 0.0062(14) -0.0071(11) 0.0037(11)
C44 0.0353(17) 0.051(2) 0.054(2) 0.0118(17) -0.0013(15) 0.0010(15)
F45 0.0424(12) 0.0744(16) 0.0869(17) 0.0051(13) 0.0204(11) 0.0221(11)
C45 0.0357(17) 0.0465(19) 0.058(2) 0.0136(17) 0.0157(16) 0.0136(15)
F46 0.0495(11) 0.0473(11) 0.0476(11) -0.0053(9) 0.0170(9) 0.0105(9)
C46 0.0421(17) 0.0326(16) 0.0374(17) 0.0045(13) 0.0099(14) 0.0064(13)

loop_
_atom_type_symbol
_atom_type_description
_atom_type_scat_dispersion_real
_atom_type_scat_dispersion_imag
_atom_type_scat_source
C C 0.0033 0.0016 'International Tables Vol C Tables 4.2.6.8 and 6.1.1.4'
H H 0.0000 0.0000 'International Tables Vol C Tables 4.2.6.8 and 6.1.1.4'
B B 0.0013 0.0007 'International Tables Vol C Tables 4.2.6.8 and 6.1.1.4'
F F 0.0171 0.0103 'International Tables Vol C Tables 4.2.6.8 and 6.1.1.4'
P P 0.1023 0.0942 'International Tables Vol C Tables 4.2.6.8 and 6.1.1.4'

loop_
_geom_angle_atom_site_label_1
_geom_angle_atom_site_label_2
_geom_angle_atom_site_label_3
_geom_angle
C1 P1 C11 115.93(14)
C1 P1 C21 114.08(14)
C11 P1 C21 107.06(14)
C1 P1 B1 75.31(14)
C11 P1 B1 136.99(14)
C21 P1 B1 104.38(13)
C2 C1 C5 129.3(3)
C2 C1 P1 97.0(2)
C5 C1 P1 133.3(2)
C1 C2 C3 125.8(3)
C1 C2 B1 107.8(3)
C3 C2 B1 125.9(3)
C4 C3 C2 123.3(3)
C4 C3 H3 118.3
C2 C3 H3 118.3
C3 C4 C51 127.4(3)
C3 C4 H4 116.3
C51 C4 H4 116.3
C6 C5 C1 121.6(3)
C6 C5 C10 121.9(3)
C1 C5 C10 116.2(3)
C5 C6 C7 124.1(4)
C5 C6 H6 117.9
C7 C6 H6 117.9
C6 C7 C8 112.2(4)
C6 C7 H7A 109.2
C8 C7 H7A 109.2
C6 C7 H7B 109.2
C8 C7 H7B 109.2
H7A C7 H7B 107.9
C9 C8 C7 112.4(4)
C9 C8 H8A 109.1
C7 C8 H8A 109.1
C9 C8 H8B 109.1
C7 C8 H8B 109.1
H8A C8 H8B 107.8
C8 C9 C10 111.4(4)
C8 C9 H9A 109.4
C10 C9 H9A 109.4
C8 C9 H9B 109.4
C10 C9 H9B 109.4
H9A C9 H9B 108.0
C5 C10 C9 112.3(3)
C5 C10 H10A 109.1
C9 C10 H10A 109.1
C5 C10 H10B 109.1
C9 C10 H10B 109.1
H10A C10 H10B 107.9
C56 C51 C52 117.6(3)
C56 C51 C4 123.2(3)
C52 C51 C4 119.2(3)
C51 C52 C53 120.4(4)
C51 C52 H52 119.8
C53 C52 H52 119.8
C54 C53 C52 120.9(4)
C54 C53 H53 119.6
C52 C53 H53 119.6
C53 C54 C55 119.9(4)
C53 C54 H54 120.0
C55 C54 H54 120.0
C54 C55 C56 120.0(4)
C54 C55 H55 120.0
C56 C55 H55 120.0
C51 C56 C55 121.2(4)
C51 C56 H56 119.4
C55 C56 H56 119.4
C12 C11 C16 119.0(3)
C12 C11 P1 122.2(2)
C16 C11 P1 118.8(2)
C13 C12 C11 119.0(3)
C13 C12 C17 116.3(3)
C11 C12 C17 124.6(3)
C14 C13 C12 122.9(3)
C14 C13 H13 118.5
C12 C13 H13 118.5
C13 C14 C15 117.4(3)
C13 C14 C18 121.5(4)
C15 C14 C18 121.1(4)
C14 C15 C16 123.1(3)
C14 C15 H15 118.5
C16 C15 H15 118.5
C15 C16 C11 118.5(3)
C15 C16 C19 118.3(3)
C11 C16 C19 123.2(3)
C12 C17 H17A 109.5
C12 C17 H17B 109.5
H17A C17 H17B 109.5
C12 C17 H17C 109.5
H17A C17 H17C 109.5
H17B C17 H17C 109.5
C14 C18 H18A 109.5
C14 C18 H18B 109.5
H18A C18 H18B 109.5
C14 C18 H18C 109.5
H18A C18 H18C 109.5
H18B C18 H18C 109.5
C16 C19 H19A 109.5
C16 C19 H19B 109.5
H19A C19 H19B 109.5
C16 C19 H19C 109.5
H19A C19 H19C 109.5
H19B C19 H19C 109.5
C26 C21 C22 118.6(3)
C26 C21 P1 125.0(2)
C22 C21 P1 115.5(2)
C23 C22 C21 119.7(3)
C23 C22 C27 117.0(3)
C21 C22 C27 123.3(3)
C22 C23 C24 122.2(3)
C22 C23 H23 118.9
C24 C23 H23 118.9
C25 C24 C23 117.8(3)
C25 C24 C28 121.7(3)
C23 C24 C28 120.5(3)
C24 C25 C26 122.5(3)
C24 C25 H25 118.7
C26 C25 H25 118.7
C25 C26 C21 119.0(3)
C25 C26 C29 115.8(3)
C21 C26 C29 125.2(3)
C22 C27 H27A 109.5
C22 C27 H27B 109.5
H27A C27 H27B 109.5
C22 C27 H27C 109.5
H27A C27 H27C 109.5
H27B C27 H27C 109.5
C24 C28 H28A 109.5
C24 C28 H28B 109.5
H28A C28 H28B 109.5
C24 C28 H28C 109.5
H28A C28 H28C 109.5
H28B C28 H28C 109.5
C26 C29 H29A 109.5
C26 C29 H29B 109.5
H29A C29 H29B 109.5
C26 C29 H29C 109.5
H29A C29 H29C 109.5
H29B C29 H29C 109.5
C41 B1 C2 122.6(3)
C41 B1 C31 116.2(3)
C2 B1 C31 107.5(2)
C41 B1 P1 106.7(2)
C2 B1 P1 78.21(18)
C31 B1 P1 120.7(2)
C36 C31 C32 112.6(3)
C36 C31 B1 123.2(3)
C32 C31 B1 123.8(3)
F32 C32 C33 115.9(3)
F32 C32 C31 119.7(3)
C33 C32 C31 124.4(3)
F33 C33 C34 119.6(3)
F33 C33 C32 120.8(4)
C34 C33 C32 119.6(3)
F34 C34 C35 121.2(4)
F34 C34 C33 119.9(4)
C35 C34 C33 118.9(3)
F35 C35 C34 119.8(3)
F35 C35 C36 120.3(3)
C34 C35 C36 119.8(3)
F36 C36 C35 115.1(3)
F36 C36 C31 120.3(3)
C35 C36 C31 124.6(3)
C42 C41 C46 113.2(3)
C42 C41 B1 123.9(3)
C46 C41 B1 122.3(3)
F42 C42 C41 120.3(3)
F42 C42 C43 115.4(3)
C41 C42 C43 124.3(3)
F43 C43 C44 119.9(3)
F43 C43 C42 121.0(3)
C44 C43 C42 119.2(3)
F44 C44 C45 120.6(3)
F44 C44 C43 119.9(3)
C45 C44 C43 119.4(3)
F45 C45 C44 120.2(3)
F45 C45 C46 120.3(3)
C44 C45 C46 119.5(3)
F46 C46 C45 116.5(3)
F46 C46 C41 119.1(3)
C45 C46 C41 124.3(3)

loop_
_geom_bond_atom_site_label_1
_geom_bond_atom_site_label_2
_geom_bond_distance
P1 C1 1.809(3)
P1 C11 1.836(3)
P1 C21 1.841(3)
P1 B1 2.116(4)
C1 C2 1.354(4)
C1 C5 1.494(4)
C2 C3 1.454(4)
C2 B1 1.622(5)
C3 C4 1.332(5)
C3 H3 0.9400
C4 C51 1.474(5)
C4 H4 0.9400
C5 C6 1.337(5)
C5 C10 1.506(5)
C6 C7 1.500(5)
C6 H6 0.9400
C7 C8 1.517(7)
C7 H7A 0.9800
C7 H7B 0.9800
C8 C9 1.501(7)
C8 H8A 0.9800
C8 H8B 0.9800
C9 C10 1.517(6)
C9 H9A 0.9800
C9 H9B 0.9800
C10 H10A 0.9800
C10 H10B 0.9800
C51 C56 1.378(5)
C51 C52 1.385(5)
C52 C53 1.393(7)
C52 H52 0.9400
C53 C54 1.338(7)
C53 H53 0.9400
C54 C55 1.370(6)
C54 H54 0.9400
C55 C56 1.384(5)
C55 H55 0.9400
C56 H56 0.9400
C11 C12 1.410(4)
C11 C16 1.419(4)
C12 C13 1.390(5)
C12 C17 1.503(4)
C13 C14 1.373(5)
C13 H13 0.9400
C14 C15 1.382(5)
C14 C18 1.506(5)
C15 C16 1.389(5)
C15 H15 0.9400
C16 C19 1.511(5)
C17 H17A 0.9700
C17 H17B 0.9700
C17 H17C 0.9700
C18 H18A 0.9700
C18 H18B 0.9700
C18 H18C 0.9700
C19 H19A 0.9700
C19 H19B 0.9700
C19 H19C 0.9700
C21 C26 1.413(4)
C21 C22 1.413(4)
C22 C23 1.385(4)
C22 C27 1.507(4)
C23 C24 1.388(5)
C23 H23 0.9400
C24 C25 1.377(5)
C24 C28 1.516(5)
C25 C26 1.400(4)
C25 H25 0.9400
C26 C29 1.509(4)
C27 H27A 0.9700
C27 H27B 0.9700
C27 H27C 0.9700
C28 H28A 0.9700
C28 H28B 0.9700
C28 H28C 0.9700
C29 H29A 0.9700
C29 H29B 0.9700
C29 H29C 0.9700
B1 C41 1.616(4)
B1 C31 1.633(4)
C31 C36 1.387(5)
C31 C32 1.390(5)
F32 C32 1.353(4)
C32 C33 1.378(5)
F33 C33 1.341(4)
C33 C34 1.374(6)
F34 C34 1.345(4)
C34 C35 1.356(5)
F35 C35 1.345(4)
C35 C36 1.380(5)
F36 C36 1.352(4)
C41 C42 1.382(4)
C41 C46 1.393(4)
F42 C42 1.351(4)
C42 C43 1.382(5)
F43 C43 1.341(4)
C43 C44 1.375(5)
F44 C44 1.345(4)
C44 C45 1.360(5)
F45 C45 1.348(4)
C45 C46 1.375(5)
F46 C46 1.359(3)

loop_
_geom_torsion_atom_site_label_1
_geom_torsion_atom_site_label_2
_geom_torsion_atom_site_label_3
_geom_torsion_atom_site_label_4
_geom_torsion
C11 P1 C1 C2 -144.55(19)
C21 P1 C1 C2 90.4(2)
B1 P1 C1 C2 -9.06(19)
C11 P1 C1 C5 29.6(3)
C21 P1 C1 C5 -95.4(3)
B1 P1 C1 C5 165.1(3)
C5 C1 C2 C3 9.2(5)
P1 C1 C2 C3 -176.3(3)
C5 C1 C2 B1 -162.5(3)
P1 C1 C2 B1 12.0(3)
C1 C2 C3 C4 172.6(3)
B1 C2 C3 C4 -17.2(5)
C2 C3 C4 C51 -178.4(3)
C2 C1 C5 C6 -56.2(5)
P1 C1 C5 C6 131.3(3)
C2 C1 C5 C10 118.2(4)
P1 C1 C5 C10 -54.3(4)
C1 C5 C6 C7 175.7(4)
C10 C5 C6 C7 1.6(6)
C5 C6 C7 C8 -12.7(7)
C6 C7 C8 C9 41.0(7)
C7 C8 C9 C10 -59.0(6)
C6 C5 C10 C9 -18.4(5)
C1 C5 C10 C9 167.2(4)
C8 C9 C10 C5 46.2(6)
C3 C4 C51 C56 -13.4(6)
C3 C4 C51 C52 166.7(4)
C56 C51 C52 C53 0.6(8)
C4 C51 C52 C53 -179.5(5)
C51 C52 C53 C54 -0.5(9)
C52 C53 C54 C55 0.4(9)
C53 C54 C55 C56 -0.3(8)
C52 C51 C56 C55 -0.6(6)
C4 C51 C56 C55 179.5(4)
C54 C55 C56 C51 0.4(7)
C1 P1 C11 C12 111.7(3)
C21 P1 C11 C12 -119.8(3)
B1 P1 C11 C12 15.5(4)
C1 P1 C11 C16 -68.2(3)
C21 P1 C11 C16 60.4(3)
B1 P1 C11 C16 -164.4(2)
C16 C11 C12 C13 2.7(5)
P1 C11 C12 C13 -177.2(3)
C16 C11 C12 C17 -174.8(3)
P1 C11 C12 C17 5.3(5)
C11 C12 C13 C14 -1.2(5)
C17 C12 C13 C14 176.6(3)
C12 C13 C14 C15 -0.7(6)
C12 C13 C14 C18 179.8(4)
C13 C14 C15 C16 0.9(6)
C18 C14 C15 C16 -179.5(4)
C14 C15 C16 C11 0.7(6)
C14 C15 C16 C19 -179.7(4)
C12 C11 C16 C15 -2.5(5)
P1 C11 C16 C15 177.4(3)
C12 C11 C16 C19 177.8(3)
P1 C11 C16 C19 -2.3(4)
C1 P1 C21 C26 5.2(3)
C11 P1 C21 C26 -124.4(3)
B1 P1 C21 C26 85.3(3)
C1 P1 C21 C22 -163.7(2)
C11 P1 C21 C22 66.6(3)
B1 P1 C21 C22 -83.6(3)
C26 C21 C22 C23 -5.2(4)
P1 C21 C22 C23 164.5(3)
C26 C21 C22 C27 175.8(3)
P1 C21 C22 C27 -14.5(4)
C21 C22 C23 C24 1.8(5)
C27 C22 C23 C24 -179.1(3)
C22 C23 C24 C25 2.8(5)
C22 C23 C24 C28 -178.7(4)
C23 C24 C25 C26 -4.0(5)
C28 C24 C25 C26 177.5(4)
C24 C25 C26 C21 0.6(5)
C24 C25 C26 C29 -179.3(3)
C22 C21 C26 C25 4.0(4)
P1 C21 C26 C25 -164.6(2)
C22 C21 C26 C29 -176.1(3)
P1 C21 C26 C29 15.3(5)
C1 C2 B1 C41 -112.8(3)
C3 C2 B1 C41 75.5(4)
C1 C2 B1 C31 108.4(3)
C3 C2 B1 C31 -63.3(4)
C1 C2 B1 P1 -10.4(2)
C3 C2 B1 P1 177.9(3)
C1 P1 B1 C41 128.5(2)
C11 P1 B1 C41 -119.1(2)
C21 P1 B1 C41 16.9(2)
C1 P1 B1 C2 7.66(16)
C11 P1 B1 C2 120.1(2)
C21 P1 B1 C2 -103.95(18)
C1 P1 B1 C31 -95.9(3)
C11 P1 B1 C31 16.6(4)
C21 P1 B1 C31 152.5(2)
C41 B1 C31 C36 -26.6(4)
C2 B1 C31 C36 115.3(3)
P1 B1 C31 C36 -158.3(3)
C41 B1 C31 C32 160.8(3)
C2 B1 C31 C32 -57.3(4)
P1 B1 C31 C32 29.1(4)
C36 C31 C32 F32 -177.7(3)
B1 C31 C32 F32 -4.5(5)
C36 C31 C32 C33 3.8(5)
B1 C31 C32 C33 177.0(3)
F32 C32 C33 F33 0.0(5)
C31 C32 C33 F33 178.5(3)
F32 C32 C33 C34 178.9(3)
C31 C32 C33 C34 -2.6(6)
F33 C33 C34 F34 -0.1(6)
C32 C33 C34 F34 -179.0(3)
F33 C33 C34 C35 179.4(3)
C32 C33 C34 C35 0.4(6)
F34 C34 C35 F35 0.8(6)
C33 C34 C35 F35 -178.7(3)
F34 C34 C35 C36 179.5(3)
C33 C34 C35 C36 0.1(6)
F35 C35 C36 F36 1.6(5)
C34 C35 C36 F36 -177.1(3)
F35 C35 C36 C31 -179.8(3)
C34 C35 C36 C31 1.5(6)
C32 C31 C36 F36 175.3(3)
B1 C31 C36 F36 2.0(5)
C32 C31 C36 C35 -3.2(5)
B1 C31 C36 C35 -176.6(3)
C2 B1 C41 C42 5.0(5)
C31 B1 C41 C42 140.6(3)
P1 B1 C41 C42 -81.5(3)
C2 B1 C41 C46 176.4(3)
C31 B1 C41 C46 -48.0(4)
P1 B1 C41 C46 89.9(3)
C46 C41 C42 F42 179.2(3)
B1 C41 C42 F42 -8.7(5)
C46 C41 C42 C43 -1.8(5)
B1 C41 C42 C43 170.3(3)
F42 C42 C43 F43 1.2(5)
C41 C42 C43 F43 -177.8(3)
F42 C42 C43 C44 -179.8(3)
C41 C42 C43 C44 1.2(5)
F43 C43 C44 F44 0.4(5)
C42 C43 C44 F44 -178.6(3)
F43 C43 C44 C45 179.1(3)
C42 C43 C44 C45 0.0(6)
F44 C44 C45 F45 -0.7(6)
C43 C44 C45 F45 -179.4(3)
F44 C44 C45 C46 178.2(3)
C43 C44 C45 C46 -0.5(6)
F45 C45 C46 F46 0.1(5)
C44 C45 C46 F46 -178.8(3)
F45 C45 C46 C41 178.6(3)
C44 C45 C46 C41 -0.3(6)
C42 C41 C46 F46 179.9(3)
B1 C41 C46 F46 7.6(5)
C42 C41 C46 C45 1.4(5)
B1 C41 C46 C45 -170.9(3)

loop_
_platon_squeeze_void_nr
_platon_squeeze_void_average_x
_platon_squeeze_void_average_y
_platon_squeeze_void_average_z
_platon_squeeze_void_volume
_platon_squeeze_void_count_electrons
_platon_squeeze_void_content
1 0.416 0.638 0.255 255 15 ' '
2 0.584 0.361 0.745 255 15 ' '
